data_4103236
loop_
_publ_author_name
'Scott A. Snyder'
'Daniel S. Treitler'
'Alexandria P. Brucks'

_publ_section_title
;
 Simple Reagents for Direct Halonium-Induced Polyene Cyclizations
;
_journal_name_full 'Journal of the American Chemical Society'
_journal_page_first 14303
_journal_page_last 14314
_journal_paper_doi 10.1021/ja106813s
_journal_volume 132
_journal_year 2010
_chemical_formula_sum 'C12 H21 Br O3'
_chemical_formula_weight 293.20
_chemical_name_systematic
; 
 ? 
;
_space_group_IT_number 2
_symmetry_cell_setting triclinic
_symmetry_space_group_name_Hall '-P 1'
_symmetry_space_group_name_H-M 'P -1'
_atom_sites_solution_hydrogens geom
_atom_sites_solution_primary direct
_atom_sites_solution_secondary difmap
_audit_creation_method SHELXL-97
_cell_angle_alpha 97.1190(10)
_cell_angle_beta 98.8340(10)
_cell_angle_gamma 109.6280(10)
_cell_formula_units_Z 2
_cell_length_a 6.5204(3)
_cell_length_b 7.5841(3)
_cell_length_c 14.6753(7)
_cell_measurement_reflns_used 7192
_cell_measurement_temperature 200(2)
_cell_measurement_theta_max 32.24
_cell_measurement_theta_min 2.86
_cell_volume 663.32(5)
_computing_cell_refinement 'Bruker SAINT'
_computing_data_collection 'Bruker APEX2'
_computing_data_reduction 'Bruker SAINT'
_computing_molecular_graphics 'Bruker SHELXTL'
_computing_publication_material 'Bruker SHELXTL'
_computing_structure_refinement 'SHELXL-97 (Sheldrick, 2008)'
_computing_structure_solution 'SHELXS-97 (Sheldrick, 2008)'
_diffrn_ambient_temperature 200(2)
_diffrn_measured_fraction_theta_full 0.928
_diffrn_measured_fraction_theta_max 0.928
_diffrn_measurement_device_type 'Bruker APEX-II CCD'
_diffrn_measurement_method '\f and \w scans'
_diffrn_radiation_monochromator graphite
_diffrn_radiation_source 'fine-focus sealed tube'
_diffrn_radiation_type MoK\a
_diffrn_radiation_wavelength 0.71073
_diffrn_reflns_av_R_equivalents 0.0171
_diffrn_reflns_av_sigmaI/netI 0.0202
_diffrn_reflns_limit_h_max 9
_diffrn_reflns_limit_h_min -9
_diffrn_reflns_limit_k_max 11
_diffrn_reflns_limit_k_min -11
_diffrn_reflns_limit_l_max 22
_diffrn_reflns_limit_l_min -22
_diffrn_reflns_number 11494
_diffrn_reflns_theta_full 32.68
_diffrn_reflns_theta_max 32.68
_diffrn_reflns_theta_min 1.43
_exptl_absorpt_coefficient_mu 3.090
_exptl_absorpt_correction_T_max 0.5769
_exptl_absorpt_correction_T_min 0.3712
_exptl_absorpt_correction_type empirical
_exptl_absorpt_process_details sadabs
_exptl_crystal_colour COLORLESS
_exptl_crystal_density_diffrn 1.468
_exptl_crystal_density_method 'not measured'
_exptl_crystal_description BLOCK
_exptl_crystal_F_000 304
_exptl_crystal_size_max 0.40
_exptl_crystal_size_mid 0.30
_exptl_crystal_size_min 0.20
_refine_diff_density_max 0.746
_refine_diff_density_min -0.530
_refine_diff_density_rms 0.052
_refine_ls_extinction_method none
_refine_ls_goodness_of_fit_ref 1.036
_refine_ls_hydrogen_treatment constr
_refine_ls_matrix_type full
_refine_ls_number_parameters 149
_refine_ls_number_reflns 4517
_refine_ls_number_restraints 0
_refine_ls_restrained_S_all 1.036
_refine_ls_R_factor_all 0.0380
_refine_ls_R_factor_gt 0.0281
_refine_ls_shift/su_max 0.001
_refine_ls_shift/su_mean 0.000
_refine_ls_structure_factor_coef Fsqd
_refine_ls_weighting_details 'calc w=1/[\s^2^(Fo^2^)+(0.0338P)^2^+0.1943P] where P=(Fo^2^+2Fc^2^)/3'
_refine_ls_weighting_scheme calc
_refine_ls_wR_factor_gt 0.0680
_refine_ls_wR_factor_ref 0.0721
_reflns_number_gt 3708
_reflns_number_total 4517
_reflns_threshold_expression >2sigma(I)
_cod_data_source_file ja106813s_si_003.cif
_cod_data_source_block dt58s10
_cod_database_code 4103236

loop_
_symmetry_equiv_pos_as_xyz
'x, y, z'
'-x, -y, -z'

loop_
_atom_site_label
_atom_site_type_symbol
_atom_site_fract_x
_atom_site_fract_y
_atom_site_fract_z
_atom_site_U_iso_or_equiv
_atom_site_adp_type
_atom_site_occupancy
_atom_site_symmetry_multiplicity
_atom_site_calc_flag
_atom_site_refinement_flags
Br Br 0.88235(3) 0.67087(3) 0.542798(10) 0.04418(6) Uani 1 1 d .
O1 O 0.79541(18) 1.12911(15) 0.80131(8) 0.0376(2) Uani 1 1 d .
H1A H 0.8587 1.2455 0.8250 0.056 Uiso 1 1 calc R
O2 O 1.06706(17) 0.83250(13) 0.92853(7) 0.0306(2) Uani 1 1 d .
O3 O 0.9982(2) 0.52413(17) 0.88266(11) 0.0582(4) Uani 1 1 d .
C1 C 0.6703(2) 0.7646(2) 0.59987(10) 0.0335(3) Uani 1 1 d .
H1B H 0.5191 0.6994 0.5584 0.040 Uiso 1 1 calc R
C2 C 0.7399(3) 0.9765(2) 0.59877(11) 0.0416(3) Uani 1 1 d .
H2A H 0.6228 1.0221 0.6159 0.050 Uiso 1 1 calc R
H2B H 0.7543 0.9978 0.5345 0.050 Uiso 1 1 calc R
C3 C 0.9591(3) 1.0903(2) 0.66648(11) 0.0383(3) Uani 1 1 d .
H3A H 0.9949 1.2276 0.6655 0.046 Uiso 1 1 calc R
H3B H 1.0788 1.0538 0.6454 0.046 Uiso 1 1 calc R
C4 C 0.9530(2) 1.05781(18) 0.76715(9) 0.0285(2) Uani 1 1 d .
C5 C 0.8737(2) 0.84182(17) 0.77065(8) 0.0239(2) Uani 1 1 d .
H5A H 0.9942 0.7971 0.7550 0.029 Uiso 1 1 calc R
C6 C 0.6565(2) 0.71511(19) 0.69806(9) 0.0278(2) Uani 1 1 d .
C7 C 1.1845(2) 1.1652(2) 0.82917(11) 0.0355(3) Uani 1 1 d .
H7A H 1.2365 1.2983 0.8211 0.053 Uiso 1 1 calc R
H7B H 1.2881 1.1057 0.8111 0.053 Uiso 1 1 calc R
H7C H 1.1773 1.1602 0.8951 0.053 Uiso 1 1 calc R
C8 C 0.8543(2) 0.8109(2) 0.87064(9) 0.0284(2) Uani 1 1 d .
H8A H 0.7964 0.9038 0.9002 0.034 Uiso 1 1 calc R
H8B H 0.7461 0.6813 0.8678 0.034 Uiso 1 1 calc R
C9 C 1.1187(2) 0.6771(2) 0.92782(10) 0.0320(3) Uani 1 1 d .
C10 C 1.3417(3) 0.7187(3) 0.98905(12) 0.0424(3) Uani 1 1 d .
H10A H 1.3728 0.6008 0.9879 0.064 Uiso 1 1 calc R
H10B H 1.3415 0.7708 1.0536 0.064 Uiso 1 1 calc R
H10C H 1.4567 0.8118 0.9657 0.064 Uiso 1 1 calc R
C11 C 0.4459(2) 0.7437(3) 0.72187(12) 0.0403(3) Uani 1 1 d .
H11A H 0.3155 0.6618 0.6737 0.061 Uiso 1 1 calc R
H11B H 0.4617 0.8773 0.7238 0.061 Uiso 1 1 calc R
H11C H 0.4269 0.7101 0.7832 0.061 Uiso 1 1 calc R
C12 C 0.6196(3) 0.5024(2) 0.69398(11) 0.0387(3) Uani 1 1 d .
H12A H 0.5018 0.4260 0.6396 0.058 Uiso 1 1 calc R
H12B H 0.5756 0.4641 0.7516 0.058 Uiso 1 1 calc R
H12C H 0.7580 0.4818 0.6882 0.058 Uiso 1 1 calc R

loop_
_atom_site_aniso_label
_atom_site_aniso_U_11
_atom_site_aniso_U_22
_atom_site_aniso_U_33
_atom_site_aniso_U_23
_atom_site_aniso_U_13
_atom_site_aniso_U_12
Br 0.04166(9) 0.05675(11) 0.02857(8) -0.00660(6) 0.00715(6) 0.01599(7)
O1 0.0392(6) 0.0282(5) 0.0464(6) -0.0020(4) 0.0076(5) 0.0173(4)
O2 0.0352(5) 0.0256(4) 0.0264(4) 0.0008(3) -0.0021(4) 0.0105(4)
O3 0.0610(8) 0.0295(6) 0.0720(9) -0.0093(6) -0.0136(7) 0.0196(5)
C1 0.0300(6) 0.0409(7) 0.0250(6) 0.0005(5) -0.0004(5) 0.0119(6)
C2 0.0470(9) 0.0449(8) 0.0313(7) 0.0110(6) 0.0000(6) 0.0169(7)
C3 0.0449(8) 0.0328(7) 0.0337(7) 0.0096(6) 0.0068(6) 0.0091(6)
C4 0.0300(6) 0.0248(6) 0.0286(6) 0.0012(5) 0.0045(5) 0.0093(5)
C5 0.0236(5) 0.0241(5) 0.0221(5) -0.0004(4) 0.0030(4) 0.0088(4)
C6 0.0239(6) 0.0297(6) 0.0256(6) -0.0008(5) 0.0019(4) 0.0077(5)
C7 0.0321(7) 0.0274(6) 0.0385(7) -0.0005(5) 0.0026(6) 0.0043(5)
C8 0.0298(6) 0.0316(6) 0.0245(6) 0.0027(5) 0.0051(5) 0.0131(5)
C9 0.0364(7) 0.0303(6) 0.0303(6) 0.0033(5) 0.0065(5) 0.0142(5)
C10 0.0386(8) 0.0515(9) 0.0404(8) 0.0092(7) 0.0039(6) 0.0224(7)
C11 0.0242(6) 0.0528(9) 0.0401(8) 0.0010(7) 0.0048(6) 0.0126(6)
C12 0.0403(8) 0.0282(7) 0.0362(7) -0.0015(5) 0.0012(6) 0.0036(6)

loop_
_atom_type_symbol
_atom_type_description
_atom_type_scat_dispersion_real
_atom_type_scat_dispersion_imag
_atom_type_scat_source
C C 0.0033 0.0016 'International Tables Vol C Tables 4.2.6.8 and 6.1.1.4'
H H 0.0000 0.0000 'International Tables Vol C Tables 4.2.6.8 and 6.1.1.4'
O O 0.0106 0.0060 'International Tables Vol C Tables 4.2.6.8 and 6.1.1.4'
Br Br -0.2901 2.4595 'International Tables Vol C Tables 4.2.6.8 and 6.1.1.4'

loop_
_geom_angle_atom_site_label_1
_geom_angle_atom_site_label_2
_geom_angle_atom_site_label_3
_geom_angle
C9 O2 C8 116.95(11)
C2 C1 C6 113.94(12)
C2 C1 Br 107.51(11)
C6 C1 Br 111.75(10)
C1 C2 C3 111.78(13)
C2 C3 C4 112.33(13)
O1 C4 C3 109.18(12)
O1 C4 C7 109.46(11)
C3 C4 C7 108.96(12)
O1 C4 C5 107.04(11)
C3 C4 C5 111.05(11)
C7 C4 C5 111.10(11)
C8 C5 C4 110.46(10)
C8 C5 C6 111.32(11)
C4 C5 C6 114.95(11)
C1 C6 C12 109.67(11)
C1 C6 C11 106.23(12)
C12 C6 C11 107.00(12)
C1 C6 C5 110.28(11)
C12 C6 C5 110.38(11)
C11 C6 C5 113.12(11)
O2 C8 C5 112.31(11)
O3 C9 O2 122.82(14)
O3 C9 C10 125.49(15)
O2 C9 C10 111.69(13)

loop_
_geom_bond_atom_site_label_1
_geom_bond_atom_site_label_2
_geom_bond_distance
Br C1 1.9969(15)
O1 C4 1.4365(17)
O2 C9 1.3296(17)
O2 C8 1.4576(16)
O3 C9 1.1996(19)
C1 C2 1.519(2)
C1 C6 1.5417(19)
C2 C3 1.516(2)
C3 C4 1.532(2)
C4 C7 1.529(2)
C4 C5 1.5535(18)
C5 C8 1.5319(18)
C5 C6 1.5596(17)
C6 C12 1.541(2)
C6 C11 1.544(2)
C9 C10 1.497(2)
